data_9007905
loop_
_publ_author_name
'Van Aken, B. B.'
'Meetsma, A.'
'Palstra, T. T. M.'

_publ_section_title
;
 Hexagonal YbMnO3 revisited
;
_journal_name_full 'Acta Crystallographica, Section E'
_journal_page_first i87
_journal_page_last i89
_journal_paper_doi 10.1107/S1600536801015094
_journal_volume 57
_journal_year 2001
_chemical_formula_structural YbMnO3
_chemical_formula_sum 'Mn O3 Yb'
_space_group_IT_number 185
_symmetry_space_group_name_Hall 'P 6c -2'
_symmetry_space_group_name_H-M 'P 63 c m'
_cell_angle_alpha 90
_cell_angle_beta 90
_cell_angle_gamma 120
_cell_length_a 6.0584
_cell_length_b 6.0584
_cell_length_c 11.3561
_cell_formula_units_Z 6
_cell_volume 360.974
_database_code_amcsd 0010363
_exptl_crystal_density_diffrn 7.617
_cod_original_formula_sum 'Yb Mn O3'
_cod_database_code 9007905
_amcsd_formula_title YbMnO3

loop_
_space_group_symop_operation_xyz
x,y,z
-x,-x+y,z
x-y,x,1/2+z
-y,-x,1/2+z
-y,x-y,z
x-y,-y,z
-x,-y,1/2+z
x,x-y,1/2+z
-x+y,-x,z
y,x,z
y,-x+y,1/2+z
-x+y,y,1/2+z

loop_
_atom_site_aniso_label
_atom_site_aniso_U_11
_atom_site_aniso_U_22
_atom_site_aniso_U_33
_atom_site_aniso_U_12
_atom_site_aniso_U_13
_atom_site_aniso_U_23
Yb1 0.00470 0.00470 0.00350 0.00230 0.00000 0.00000
Yb2 0.00350 0.00360 0.00710 0.00180 0.00000 0.00000
Mn 0.00690 0.00480 0.00390 0.00240 0.00020 0.00000
O1 0.00500 0.00170 0.00410 0.00090 -0.00190 0.00000
O2 0.01400 0.00010 0.00330 0.00000 0.00020 0.00000
O3 0.00300 0.00300 0.00500 0.00160 0.00000 0.00000
O4 0.00900 0.00900 0.00000 0.00470 0.00000 0.00000

loop_
_atom_site_label
_atom_site_fract_x
_atom_site_fract_y
_atom_site_fract_z
_atom_site_U_iso_or_equiv
Yb1 0.00000 0.00000 0.27336 0.00427
Yb2 0.33333 0.66667 0.23061 0.00472
Mn 0.33330 0.00000 -0.00194 0.00540
O1 0.30300 0.00000 0.16170 0.00390
O2 0.36100 0.00000 -0.16580 0.00740
O3 0.00000 0.00000 -0.02680 0.00400
O4 0.33333 0.66667 0.01920 0.00590

loop_
_cod_related_entry_id
_cod_related_entry_database
_cod_related_entry_code
1 AMCSD 0010363
